data_7024990
loop_
_publ_author_name
'Tang, Jing'
'Yang, Xiu-Li'
'Zhang, Xian-Wei'
'Wang, Miao'
'Wu, Chuan-De'

_publ_section_title
;
 A functionalized polyoxometalate solid for selective oxidation of styrene
 to benzaldehyde.
;
_journal_issue 14
_journal_name_full 'Dalton transactions (Cambridge, England : 2003)'
_journal_page_first 3396
_journal_page_last 3399
_journal_paper_doi 10.1039/b924041a
_journal_volume 39
_journal_year 2010
_chemical_formula_sum 'H86 Mn2 Na12 O111 W19 Zn3'
_chemical_formula_weight 5937.71
_chemical_name_systematic
;
?
;
_space_group_IT_number 14
_symmetry_cell_setting monoclinic
_symmetry_space_group_name_Hall '-P 2yn'
_symmetry_space_group_name_H-M 'P 1 21/n 1'
_atom_sites_solution_primary direct
_atom_sites_solution_secondary difmap
_audit_creation_method SHELXL-97
_cell_angle_alpha 90.00
_cell_angle_beta 93.5550(10)
_cell_angle_gamma 90.00
_cell_formula_units_Z 2
_cell_length_a 13.0782(2)
_cell_length_b 17.8458(3)
_cell_length_c 21.1904(3)
_cell_measurement_reflns_used 43391
_cell_measurement_temperature 296(2)
_cell_measurement_theta_max 27.64
_cell_measurement_theta_min 2.66
_cell_volume 4936.13(13)
_computing_cell_refinement 'Siemens SMART & SAINT'
_computing_data_collection 'Siemens SMART'
_computing_data_reduction 'Siemens XPREP'
_computing_molecular_graphics 'Siemens SHELXTL'
_computing_publication_material 'Siemens SHELXTL'
_computing_structure_refinement 'Siemens SHELXTL'
_computing_structure_solution 'Siemens SHELXTL'
_diffrn_ambient_temperature 296(2)
_diffrn_measured_fraction_theta_full 0.992
_diffrn_measured_fraction_theta_max 0.992
_diffrn_measurement_device_type 'Siemens SMART CCD area-detector'
_diffrn_measurement_method '\f and \w'
_diffrn_radiation_monochromator graphite
_diffrn_radiation_source 'fine-focus sealed tube'
_diffrn_radiation_type MoK\a
_diffrn_radiation_wavelength 0.71073
_diffrn_reflns_av_R_equivalents 0.0599
_diffrn_reflns_av_sigmaI/netI 0.0554
_diffrn_reflns_limit_h_max 17
_diffrn_reflns_limit_h_min -17
_diffrn_reflns_limit_k_max 23
_diffrn_reflns_limit_k_min -23
_diffrn_reflns_limit_l_max 27
_diffrn_reflns_limit_l_min -27
_diffrn_reflns_number 43391
_diffrn_reflns_theta_full 27.64
_diffrn_reflns_theta_max 27.64
_diffrn_reflns_theta_min 2.66
_diffrn_standards_decay_% none
_diffrn_standards_interval_count none
_diffrn_standards_interval_time none
_diffrn_standards_number none
_exptl_absorpt_coefficient_mu 23.179
_exptl_absorpt_correction_T_max 0.049
_exptl_absorpt_correction_T_min 0.016
_exptl_absorpt_correction_type empirical
_exptl_absorpt_process_details 'SADABS (Sheldrick, 1996)'
_exptl_crystal_colour Brown
_exptl_crystal_density_diffrn 3.995
_exptl_crystal_density_method 'not measured'
_exptl_crystal_description Bloc
_exptl_crystal_F_000 5304
_exptl_crystal_size_max 0.29
_exptl_crystal_size_mid 0.16
_exptl_crystal_size_min 0.13
_refine_diff_density_max 2.454
_refine_diff_density_min -3.056
_refine_diff_density_rms 0.416
_refine_ls_extinction_method none
_refine_ls_goodness_of_fit_ref 1.191
_refine_ls_matrix_type full
_refine_ls_number_parameters 667
_refine_ls_number_reflns 11415
_refine_ls_number_restraints 0
_refine_ls_restrained_S_all 1.191
_refine_ls_R_factor_gt 0.0503
_refine_ls_shift/su_max 0.000
_refine_ls_shift/su_mean 0.000
_refine_ls_structure_factor_coef Fsqd
_refine_ls_weighting_details 'calc w=1/[\s^2^(Fo^2^)+(0.0000P)^2^+195.3441P] where P=(Fo^2^+2Fc^2^)/3'
_refine_ls_weighting_scheme calc
_refine_ls_wR_factor_gt 0.1058
_refine_ls_wR_factor_ref 0.1093
_reflns_number_gt 9842
_reflns_number_total 11415
_reflns_threshold_expression >2sigma(I)
_cod_data_source_file b924041a.txt
_cod_data_source_block POM
_cod_depositor_comments
;
The following automatic conversions were performed:

'_symmetry_cell_setting' value 'Monoclinic' changed to 'monoclinic'
according to /home/saulius/struct/CIF-dictionaries/cif_core.dic
dictionary named 'cif_core.dic' version 2.4.2 from 2011-04-26.

Automatic conversion script
Id: cif_fix_values 1891 2012-01-12 08:04:46Z andrius 
;
_cod_original_sg_symbol_H-M P2(1)/n
_cod_database_code 7024990
_refine_ls_r_factor_ref 0.0604

loop_
_symmetry_equiv_pos_as_xyz
'x, y, z'
'-x+1/2, y+1/2, -z+1/2'
'-x, -y, -z'
'x-1/2, -y-1/2, z-1/2'

loop_
_atom_site_label
_atom_site_type_symbol
_atom_site_fract_x
_atom_site_fract_y
_atom_site_fract_z
_atom_site_U_iso_or_equiv
_atom_site_adp_type
_atom_site_occupancy
_atom_site_symmetry_multiplicity
_atom_site_calc_flag
_atom_site_refinement_flags
W1 W 1.08095(4) -0.27725(3) -0.03757(2) 0.01523(11) Uani 1 1 d .
W2 W 0.77917(4) -0.25779(3) 0.17260(3) 0.01755(12) Uani 1 1 d .
W3 W 1.06046(4) -0.44296(3) 0.21316(3) 0.01879(12) Uani 1 1 d .
W4 W 0.83244(4) -0.27712(3) -0.05555(2) 0.01595(12) Uani 1 1 d .
W5 W 1.06500(4) -0.26040(3) 0.19917(2) 0.01702(12) Uani 1 1 d .
W6 W 1.20127(4) -0.36651(3) 0.10963(2) 0.01514(11) Uani 1 1 d .
W7 W 0.77572(5) -0.44358(3) 0.18634(3) 0.02182(13) Uani 1 1 d .
W8 W 0.94547(4) -0.17288(3) 0.05434(3) 0.01795(12) Uani 1 1 d .
W9 W 0.66777(4) -0.36574(4) 0.06140(3) 0.02311(13) Uani 1 1 d .
W10 W 0.95176(6) -0.46136(4) -0.06122(4) 0.01612(16) Uani 0.50 1 d P
Zn1 Zn 0.93578(11) -0.37281(8) 0.07541(7) 0.0130(3) Uani 1 1 d .
Zn2 Zn 0.95176(6) -0.46136(4) -0.06122(4) 0.01612(16) Uani 0.50 1 d P
Mn1 Mn 1.19582(14) -0.46422(10) -0.03829(9) 0.0113(4) Uani 1 1 d .
O1 O 0.9157(8) -0.4343(6) 0.2163(5) 0.027(2) Uani 1 1 d .
O2 O 1.0949(10) -0.4984(7) 0.2777(5) 0.037(3) Uani 1 1 d .
O3 O 1.1624(11) -0.4506(6) 0.0596(5) 0.042(3) Uani 1 1 d .
O4 O 0.9646(7) -0.2606(6) -0.0957(4) 0.020(2) Uani 1 1 d .
O5 O 0.9599(8) -0.4827(5) -0.1476(4) 0.023(2) Uani 1 1 d .
O6 O 0.5418(9) -0.3516(9) 0.0343(6) 0.049(4) Uani 1 1 d .
O7 O 0.8479(8) -0.1751(5) -0.0218(4) 0.020(2) Uani 1 1 d .
O8 O 0.7239(9) -0.4866(6) 0.2507(5) 0.033(3) Uani 1 1 d .
O9 O 1.0604(8) -0.1779(6) -0.0015(5) 0.028(2) Uani 1 1 d .
O10 O 0.7550(8) -0.2535(6) -0.1215(5) 0.027(2) Uani 1 1 d .
O11 O 0.6449(8) -0.4188(6) 0.1381(5) 0.028(2) Uani 1 1 d .
O12 O 1.1777(9) -0.2498(7) -0.0850(6) 0.036(3) Uani 1 1 d .
O13 O 0.7031(10) -0.4472(7) 0.0195(6) 0.045(3) Uani 1 1 d .
O14 O 0.9351(7) -0.4695(5) 0.0323(4) 0.0158(19) Uani 1 1 d .
O15 O 1.1988(7) -0.2803(6) 0.1689(5) 0.025(2) Uani 1 1 d .
O16 O 0.7536(7) -0.3375(6) 0.2269(5) 0.025(2) Uani 1 1 d .
O17 O 1.0712(10) -0.3819(7) -0.0532(5) 0.036(3) Uani 1 1 d .
O18 O 0.8393(8) -0.2011(6) 0.1045(5) 0.023(2) Uani 1 1 d .
O19 O 0.8553(7) -0.3819(6) -0.0700(4) 0.020(2) Uani 1 1 d .
O20 O 1.1985(9) -0.4302(6) 0.1845(5) 0.030(3) Uani 1 1 d .
O21 O 0.9486(7) -0.2877(5) 0.0200(4) 0.029(2) Uani 1 1 d .
O22 O 1.0396(8) -0.1991(6) 0.1238(5) 0.024(2) Uani 1 1 d .
O23 O 0.8100(7) -0.3609(6) 0.1167(4) 0.020(2) Uani 1 1 d .
O24 O 1.0475(7) -0.3607(5) 0.1379(4) 0.0144(18) Uani 1 1 d .
O25 O 0.6625(7) -0.2707(6) 0.1191(5) 0.024(2) Uani 1 1 d .
O26 O 0.7415(8) -0.1822(6) 0.2178(5) 0.029(2) Uani 1 1 d .
O27 O 0.7991(10) -0.5200(7) 0.1358(6) 0.040(3) Uani 1 1 d .
O28 O 1.1605(7) -0.3029(5) 0.0400(4) 0.018(2) Uani 1 1 d .
O29 O 1.0797(8) -0.3457(6) 0.2575(4) 0.025(2) Uani 1 1 d .
O30 O 0.9431(9) -0.0763(6) 0.0621(5) 0.032(3) Uani 1 1 d .
O31 O 0.9222(7) -0.2637(6) 0.2044(4) 0.022(2) Uani 1 1 d .
O32 O 0.7336(8) -0.3004(6) 0.0015(5) 0.024(2) Uani 1 1 d .
O33 O 1.0990(8) -0.1901(6) 0.2529(5) 0.027(2) Uani 1 1 d .
O34 O 1.3340(9) -0.3638(9) 0.1044(5) 0.047(4) Uani 1 1 d .
O35 O 1.3300(10) -0.3938(7) -0.0331(5) 0.038(3) Uani 1 1 d .
Na1 Na 0.9581(6) -0.0597(4) -0.1976(3) 0.0425(17) Uani 1 1 d .
Na2 Na 1.3595(6) -0.2705(4) -0.0952(3) 0.0423(17) Uani 1 1 d .
Na3 Na 0.9614(5) -0.2522(4) -0.2129(3) 0.0348(15) Uani 1 1 d .
Na4 Na 1.5291(6) -0.4089(5) -0.1818(4) 0.0451(18) Uani 1 1 d .
Na5 Na 0.9386(7) -0.3807(4) -0.3197(4) 0.0486(19) Uani 1 1 d .
Na6 Na 0.8109(16) -0.0514(10) -0.0660(10) 0.158(7) Uani 1 1 d .
O36 O 0.9664(8) -0.0544(7) -0.3074(5) 0.031(2) Uani 1 1 d .
O37 O 0.8286(9) -0.1558(8) -0.2117(6) 0.039(3) Uani 1 1 d .
O38 O 1.0625(10) -0.3605(7) -0.2222(6) 0.041(3) Uani 1 1 d .
O39 O 1.0899(9) -0.1595(8) -0.1936(6) 0.041(3) Uani 1 1 d .
O40 O 1.0530(9) 0.0538(7) -0.2091(6) 0.039(3) Uani 1 1 d .
O41 O 1.3513(10) -0.3651(6) -0.1698(5) 0.039(3) Uani 1 1 d .
O42 O 0.9731(9) -0.2488(6) -0.3274(6) 0.034(3) Uani 1 1 d .
O43 O 1.5440(10) -0.2937(10) -0.1048(6) 0.054(4) Uani 1 1 d .
O44 O 1.7058(11) -0.4325(7) -0.1642(7) 0.054(4) Uani 1 1 d .
O45 O 0.8249(10) -0.3366(9) -0.2442(8) 0.061(4) Uani 1 1 d .
O46 O 1.5048(12) -0.4658(9) -0.0707(7) 0.059(4) Uani 1 1 d .
O47 O 0.9754(18) -0.0613(9) -0.0893(7) 0.083(6) Uani 1 1 d .
O48 O 1.3863(14) -0.1715(10) -0.1604(7) 0.069(5) Uani 1 1 d .
O49 O 1.4072(16) -0.2243(12) 0.0061(8) 0.088(6) Uani 1 1 d .
O50 O 0.7911(17) -0.3471(11) -0.3984(9) 0.092(6) Uani 1 1 d .
O51 O 0.8188(16) 0.0264(12) -0.1799(13) 0.112(8) Uani 1 1 d .
O52 O 0.796(2) 0.0575(16) -0.0007(16) 0.139(10) Uani 1 1 d .
O53 O 0.642(3) -0.091(2) -0.1024(13) 0.175(15) Uani 1 1 d .
O54 O 1.087(4) -0.421(2) -0.368(2) 0.24(2) Uani 1 1 d .
O101 O 0.376(2) 0.1485(16) -0.0211(13) 0.148(12) Uani 1 1 d .
O102 O 1.307(5) -0.041(3) -0.109(3) 0.15(2) Uani 0.50 1 d P

loop_
_atom_site_aniso_label
_atom_site_aniso_U_11
_atom_site_aniso_U_22
_atom_site_aniso_U_33
_atom_site_aniso_U_23
_atom_site_aniso_U_13
_atom_site_aniso_U_12
W1 0.0182(2) 0.0108(3) 0.0167(2) 0.00219(19) 0.00128(19) -0.0011(2)
W2 0.0197(3) 0.0146(3) 0.0190(3) -0.0054(2) 0.0056(2) 0.0002(2)
W3 0.0234(3) 0.0137(3) 0.0189(3) 0.0056(2) -0.0021(2) -0.0020(2)
W4 0.0186(3) 0.0143(3) 0.0148(2) 0.0017(2) -0.00041(19) -0.0008(2)
W5 0.0232(3) 0.0106(3) 0.0173(3) -0.0043(2) 0.0024(2) -0.0011(2)
W6 0.0190(3) 0.0116(3) 0.0147(2) -0.00064(19) 0.00024(19) 0.0006(2)
W7 0.0265(3) 0.0142(3) 0.0263(3) -0.0038(2) 0.0140(2) -0.0040(2)
W8 0.0254(3) 0.0088(3) 0.0197(3) -0.0024(2) 0.0015(2) 0.0008(2)
W9 0.0204(3) 0.0264(3) 0.0232(3) -0.0091(2) 0.0067(2) -0.0069(2)
W10 0.0223(4) 0.0119(4) 0.0143(4) -0.0006(3) 0.0018(3) 0.0037(3)
Zn1 0.0155(7) 0.0094(7) 0.0142(7) -0.0010(5) 0.0024(5) -0.0001(6)
Zn2 0.0223(4) 0.0119(4) 0.0143(4) -0.0006(3) 0.0018(3) 0.0037(3)
Mn1 0.0155(9) 0.0053(9) 0.0143(9) -0.0077(7) 0.0108(7) -0.0058(7)
O1 0.032(6) 0.026(6) 0.025(5) 0.007(4) 0.014(4) -0.001(5)
O2 0.054(8) 0.032(7) 0.025(6) 0.004(5) -0.002(5) 0.008(6)
O3 0.087(10) 0.023(6) 0.013(5) -0.004(4) -0.008(6) 0.020(6)
O4 0.020(5) 0.024(5) 0.014(4) 0.012(4) -0.005(4) 0.007(4)
O5 0.043(6) 0.009(5) 0.016(5) -0.004(4) 0.009(4) -0.005(4)
O6 0.033(7) 0.087(11) 0.029(6) -0.024(7) 0.007(5) -0.015(7)
O7 0.034(6) 0.006(4) 0.021(5) 0.000(4) 0.008(4) 0.009(4)
O8 0.048(7) 0.013(5) 0.040(6) -0.001(5) 0.023(6) -0.003(5)
O9 0.034(6) 0.013(5) 0.037(6) 0.000(4) 0.006(5) -0.002(4)
O10 0.032(6) 0.024(6) 0.023(5) 0.008(4) 0.000(4) 0.000(5)
O11 0.024(5) 0.030(6) 0.030(6) -0.009(5) 0.010(4) -0.012(5)
O12 0.030(6) 0.037(7) 0.040(7) 0.012(5) 0.009(5) 0.009(5)
O13 0.054(8) 0.033(7) 0.051(8) -0.026(6) 0.032(6) -0.021(6)
O14 0.022(5) 0.016(5) 0.011(4) 0.004(4) 0.003(3) 0.003(4)
O15 0.019(5) 0.033(6) 0.024(5) -0.013(5) 0.004(4) -0.009(5)
O16 0.015(5) 0.026(6) 0.035(6) -0.002(5) 0.005(4) 0.003(4)
O17 0.060(8) 0.027(6) 0.019(5) 0.000(5) -0.009(5) 0.020(6)
O18 0.029(5) 0.021(5) 0.021(5) 0.003(4) 0.007(4) 0.000(4)
O19 0.020(5) 0.019(5) 0.022(5) -0.006(4) 0.003(4) -0.005(4)
O20 0.042(6) 0.033(6) 0.016(5) 0.006(4) 0.001(4) 0.020(5)
O21 0.033(4) 0.047(4) 0.011(4) -0.010(3) 0.016(3) -0.008(3)
O22 0.024(5) 0.023(6) 0.025(5) -0.006(4) 0.000(4) -0.003(4)
O23 0.017(5) 0.021(5) 0.023(5) -0.007(4) 0.008(4) 0.000(4)
O24 0.023(5) 0.007(4) 0.013(4) -0.002(3) -0.003(4) 0.004(4)
O25 0.019(5) 0.030(6) 0.022(5) -0.010(4) 0.006(4) 0.002(4)
O26 0.034(6) 0.021(6) 0.033(6) -0.013(5) 0.003(5) 0.008(5)
O27 0.050(7) 0.023(6) 0.051(7) -0.016(6) 0.025(6) -0.011(6)
O28 0.022(5) 0.016(5) 0.017(4) 0.007(4) 0.000(4) 0.001(4)
O29 0.041(6) 0.016(5) 0.017(5) -0.004(4) -0.004(4) 0.000(5)
O30 0.045(7) 0.008(5) 0.042(7) 0.004(5) 0.005(5) -0.003(5)
O31 0.020(5) 0.028(6) 0.018(5) -0.008(4) -0.004(4) -0.001(4)
O32 0.021(5) 0.031(6) 0.021(5) -0.002(4) 0.003(4) -0.001(4)
O33 0.036(6) 0.022(6) 0.024(5) -0.010(4) -0.003(4) -0.007(5)
O34 0.022(6) 0.096(12) 0.024(6) 0.008(7) 0.001(5) 0.016(7)
O35 0.051(7) 0.032(7) 0.031(6) 0.005(5) 0.015(5) -0.009(6)
Na1 0.058(5) 0.037(4) 0.032(4) 0.002(3) 0.005(3) -0.006(4)
Na2 0.041(4) 0.042(4) 0.044(4) -0.001(3) 0.005(3) -0.001(3)
Na3 0.037(4) 0.031(4) 0.037(4) 0.001(3) 0.006(3) -0.003(3)
Na4 0.037(4) 0.045(5) 0.053(4) 0.009(4) -0.001(3) -0.001(3)
Na5 0.069(5) 0.029(4) 0.050(4) 0.000(3) 0.014(4) -0.003(4)
Na6 0.180(18) 0.098(12) 0.192(18) 0.019(12) -0.014(14) 0.042(12)
O36 0.026(5) 0.033(6) 0.034(6) -0.004(5) 0.003(5) 0.002(5)
O37 0.030(6) 0.049(8) 0.038(7) 0.015(6) -0.006(5) -0.004(6)
O38 0.047(7) 0.028(7) 0.047(7) 0.014(6) 0.000(6) -0.001(6)
O39 0.033(6) 0.048(8) 0.043(7) 0.010(6) 0.008(5) -0.003(6)
O40 0.038(7) 0.033(7) 0.046(7) -0.018(6) 0.007(5) -0.001(5)
O41 0.065(9) 0.020(6) 0.032(6) 0.006(5) -0.005(6) -0.001(6)
O42 0.037(6) 0.025(6) 0.041(7) 0.010(5) 0.011(5) -0.011(5)
O43 0.036(7) 0.088(12) 0.038(7) -0.016(7) 0.002(6) 0.003(7)
O44 0.056(9) 0.025(7) 0.077(10) -0.007(7) -0.023(7) 0.014(6)
O45 0.029(7) 0.051(9) 0.106(13) -0.029(9) 0.021(7) -0.005(6)
O46 0.058(9) 0.071(11) 0.050(8) -0.014(8) 0.011(7) -0.015(8)
O47 0.166(19) 0.047(10) 0.038(8) 0.001(7) 0.019(10) -0.037(11)
O48 0.101(13) 0.067(11) 0.038(8) 0.010(8) 0.003(8) -0.002(10)
O49 0.103(15) 0.104(16) 0.056(10) -0.024(10) 0.008(10) 0.014(12)
O50 0.123(17) 0.067(13) 0.084(13) 0.004(10) -0.012(12) -0.010(12)
O51 0.072(13) 0.081(15) 0.18(2) -0.028(15) -0.002(14) 0.046(12)
O52 0.12(2) 0.10(2) 0.20(3) -0.01(2) 0.031(19) -0.010(16)
O53 0.17(3) 0.25(4) 0.11(2) 0.07(2) 0.015(19) 0.07(3)
O54 0.33(6) 0.18(4) 0.23(4) 0.02(3) 0.11(4) 0.08(4)
O101 0.19(3) 0.12(2) 0.14(2) 0.065(18) 0.06(2) 0.09(2)
O102 0.17(5) 0.08(3) 0.20(6) -0.08(4) 0.08(4) -0.03(3)

loop_
_atom_type_symbol
_atom_type_description
_atom_type_scat_dispersion_real
_atom_type_scat_dispersion_imag
_atom_type_scat_source
H H 0.0000 0.0000 'International Tables Vol C Tables 4.2.6.8 and 6.1.1.4'
O O 0.0106 0.0060 'International Tables Vol C Tables 4.2.6.8 and 6.1.1.4'
Mn Mn 0.3368 0.7283 'International Tables Vol C Tables 4.2.6.8 and 6.1.1.4'
Zn Zn 0.2839 1.4301 'International Tables Vol C Tables 4.2.6.8 and 6.1.1.4'
W W -0.8490 6.8722 'International Tables Vol C Tables 4.2.6.8 and 6.1.1.4'
Na Na 0.0362 0.0249 'International Tables Vol C Tables 4.2.6.8 and 6.1.1.4'

loop_
_geom_angle_atom_site_label_1
_geom_angle_atom_site_label_2
_geom_angle_atom_site_label_3
_geom_angle
_geom_angle_site_symmetry_1
_geom_angle_site_symmetry_3
O12 W1 O17 102.7(6) . .
O12 W1 O4 99.3(5) . .
O17 W1 O4 89.9(5) . .
O12 W1 O28 100.7(5) . .
O17 W1 O28 86.8(4) . .
O4 W1 O28 160.0(4) . .
O12 W1 O9 95.4(5) . .
O17 W1 O9 161.8(5) . .
O4 W1 O9 89.3(5) . .
O28 W1 O9 87.8(4) . .
O12 W1 O21 168.1(4) . .
O17 W1 O21 88.1(4) . .
O4 W1 O21 75.4(4) . .
O28 W1 O21 84.8(4) . .
O9 W1 O21 74.1(4) . .
O26 W2 O25 100.4(5) . .
O26 W2 O16 100.6(5) . .
O25 W2 O16 96.3(5) . .
O26 W2 O31 98.6(5) . .
O25 W2 O31 159.6(4) . .
O16 W2 O31 87.2(4) . .
O26 W2 O18 98.3(5) . .
O25 W2 O18 88.1(4) . .
O16 W2 O18 159.5(4) . .
O31 W2 O18 82.1(4) . .
O26 W2 O23 173.3(4) . .
O25 W2 O23 75.2(4) . .
O16 W2 O23 75.3(4) . .
O31 W2 O23 86.4(4) . .
O18 W2 O23 86.7(4) . .
O2 W3 O1 103.3(5) . .
O2 W3 O5 101.2(5) . 3_745
O1 W3 O5 89.3(5) . 3_745
O2 W3 O20 96.5(5) . .
O1 W3 O20 160.2(4) . .
O5 W3 O20 86.8(5) 3_745 .
O2 W3 O29 96.2(5) . .
O1 W3 O29 90.6(5) . .
O5 W3 O29 162.2(4) 3_745 .
O20 W3 O29 87.3(5) . .
O2 W3 O24 167.6(5) . .
O1 W3 O24 86.5(4) . .
O5 W3 O24 86.3(4) 3_745 .
O20 W3 O24 74.0(4) . .
O29 W3 O24 75.9(4) . .
O10 W4 O32 100.6(5) . .
O10 W4 O19 101.4(5) . .
O32 W4 O19 90.4(4) . .
O10 W4 O7 96.4(5) . .
O32 W4 O7 91.7(4) . .
O19 W4 O7 161.4(4) . .
O10 W4 O4 95.7(4) . .
O32 W4 O4 163.7(4) . .
O19 W4 O4 85.9(4) . .
O7 W4 O4 86.9(4) . .
O10 W4 O21 168.0(4) . .
O32 W4 O21 89.1(4) . .
O19 W4 O21 85.6(4) . .
O7 W4 O21 76.0(4) . .
O4 W4 O21 74.9(3) . .
O33 W5 O31 101.5(5) . .
O33 W5 O15 98.7(5) . .
O31 W5 O15 159.6(4) . .
O33 W5 O22 99.0(5) . .
O31 W5 O22 86.9(4) . .
O15 W5 O22 86.7(4) . .
O33 W5 O29 97.8(5) . .
O31 W5 O29 89.9(5) . .
O15 W5 O29 90.6(5) . .
O22 W5 O29 163.2(4) . .
O33 W5 O24 169.4(4) . .
O31 W5 O24 86.7(4) . .
O15 W5 O24 73.7(4) . .
O22 W5 O24 88.1(4) . .
O29 W5 O24 75.2(4) . .
O34 W6 O3 102.7(7) . .
O34 W6 O28 99.5(5) . .
O3 W6 O28 89.2(4) . .
O34 W6 O20 97.9(5) . .
O3 W6 O20 88.6(5) . .
O28 W6 O20 162.6(4) . .
O34 W6 O15 94.3(6) . .
O3 W6 O15 162.8(5) . .
O28 W6 O15 90.7(4) . .
O20 W6 O15 86.3(5) . .
O34 W6 O24 166.6(5) . .
O3 W6 O24 88.3(5) . .
O28 W6 O24 88.0(4) . .
O20 W6 O24 74.6(4) . .
O15 W6 O24 74.5(4) . .
O8 W7 O27 103.0(5) . .
O8 W7 O1 101.0(5) . .
O27 W7 O1 94.0(5) . .
O8 W7 O11 97.8(5) . .
O27 W7 O11 92.1(5) . .
O1 W7 O11 158.4(4) . .
O8 W7 O16 90.4(5) . .
O27 W7 O16 166.2(5) . .
O1 W7 O16 86.5(4) . .
O11 W7 O16 82.8(4) . .
O8 W7 O23 161.4(4) . .
O27 W7 O23 93.6(5) . .
O1 W7 O23 86.1(4) . .
O11 W7 O23 72.8(4) . .
O16 W7 O23 72.7(4) . .
O8 W7 W9 131.3(4) . .
O27 W7 W9 85.3(5) . .
O1 W7 W9 126.6(3) . .
O11 W7 W9 33.5(3) . .
O16 W7 W9 83.3(3) . .
O23 W7 W9 40.9(3) . .
O30 W8 O18 101.3(5) . .
O30 W8 O22 100.7(5) . .
O18 W8 O22 87.8(4) . .
O30 W8 O9 96.9(5) . .
O18 W8 O9 161.8(4) . .
O22 W8 O9 88.4(4) . .
O30 W8 O7 94.7(5) . .
O18 W8 O7 89.7(4) . .
O22 W8 O7 164.7(4) . .
O9 W8 O7 89.2(4) . .
O30 W8 O21 165.9(4) . .
O18 W8 O21 88.1(4) . .
O22 W8 O21 90.1(4) . .
O9 W8 O21 74.1(4) . .
O7 W8 O21 74.7(3) . .
O30 W8 Na6 58.2(5) . .
O18 W8 Na6 102.2(5) . .
O22 W8 Na6 157.8(4) . .
O9 W8 Na6 87.7(5) . .
O7 W8 Na6 37.1(4) . .
O21 W8 Na6 109.8(4) . .
O6 W9 O13 103.0(6) . .
O6 W9 O11 99.1(6) . .
O13 W9 O11 94.6(5) . .
O6 W9 O32 98.4(6) . .
O13 W9 O32 91.4(5) . .
O11 W9 O32 159.8(4) . .
O6 W9 O25 90.6(5) . .
O13 W9 O25 166.4(5) . .
O11 W9 O25 83.8(4) . .
O32 W9 O25 85.9(4) . .
O6 W9 O23 162.7(5) . .
O13 W9 O23 93.6(5) . .
O11 W9 O23 74.4(4) . .
O32 W9 O23 85.9(4) . .
O25 W9 O23 72.9(4) . .
O6 W9 W7 133.9(5) . .
O13 W9 W7 86.8(5) . .
O11 W9 W7 34.8(3) . .
O32 W9 W7 126.7(3) . .
O25 W9 W7 84.2(3) . .
O23 W9 W7 41.2(3) . .
O5 W10 O19 97.6(4) . .
O5 W10 O14 95.0(4) . 3_745
O19 W10 O14 165.5(4) . 3_745
O5 W10 O14 163.9(4) . .
O19 W10 O14 92.2(4) . .
O14 W10 O14 77.1(4) 3_745 .
O5 W10 O17 97.4(4) . .
O19 W10 O17 89.4(4) . .
O14 W10 O17 82.0(4) 3_745 .
O14 W10 O17 95.4(4) . .
O5 W10 O3 87.1(4) . 3_745
O19 W10 O3 95.1(4) . 3_745
O14 W10 O3 92.6(4) 3_745 3_745
O14 W10 O3 79.4(4) . 3_745
O17 W10 O3 173.2(4) . 3_745
O5 W10 W10 132.3(3) . 3_745
O19 W10 W10 129.9(3) . 3_745
O14 W10 W10 38.8(2) 3_745 3_745
O14 W10 W10 38.3(3) . 3_745
O17 W10 W10 88.4(3) . 3_745
O3 W10 W10 84.9(3) 3_745 3_745
O5 W10 Zn2 132.3(3) . 3_745
O19 W10 Zn2 129.9(3) . 3_745
O14 W10 Zn2 38.8(2) 3_745 3_745
O14 W10 Zn2 38.3(3) . 3_745
O17 W10 Zn2 88.4(3) . 3_745
O3 W10 Zn2 84.9(3) 3_745 3_745
W10 W10 Zn2 0.00(4) 3_745 3_745
O5 W10 Mn1 91.6(3) . .
O19 W10 Mn1 132.6(3) . .
O14 W10 Mn1 39.6(3) 3_745 .
O14 W10 Mn1 91.0(3) . .
O17 W10 Mn1 43.2(3) . .
O3 W10 Mn1 131.8(3) 3_745 .
W10 W10 Mn1 61.35(4) 3_745 .
Zn2 W10 Mn1 61.35(4) 3_745 .
O5 W10 Mn1 128.7(3) . 3_745
O19 W10 Mn1 87.2(3) . 3_745
O14 W10 Mn1 90.4(3) 3_745 3_745
O14 W10 Mn1 38.9(3) . 3_745
O17 W10 Mn1 133.9(3) . 3_745
O3 W10 Mn1 41.6(3) 3_745 3_745
W10 W10 Mn1 60.32(4) 3_745 3_745
Zn2 W10 Mn1 60.32(4) 3_745 3_745
Mn1 W10 Mn1 121.67(4) . 3_745
O24 Zn1 O23 108.0(4) . .
O24 Zn1 O21 103.8(4) . .
O23 Zn1 O21 107.3(4) . .
O24 Zn1 O14 113.8(4) . .
O23 Zn1 O14 109.4(4) . .
O21 Zn1 O14 114.1(4) . .
O13 Mn1 O27 91.6(5) 3_745 3_745
O13 Mn1 O14 94.1(4) 3_745 3_745
O27 Mn1 O14 93.4(4) 3_745 3_745
O13 Mn1 O35 85.9(5) 3_745 .
O27 Mn1 O35 93.1(4) 3_745 .
O14 Mn1 O35 173.5(4) 3_745 .
O13 Mn1 O3 93.7(5) 3_745 .
O27 Mn1 O3 170.1(5) 3_745 .
O14 Mn1 O3 77.9(5) 3_745 .
O35 Mn1 O3 95.6(5) . .
O13 Mn1 O17 171.4(5) 3_745 .
O27 Mn1 O17 90.9(5) 3_745 .
O14 Mn1 O17 77.6(4) 3_745 .
O35 Mn1 O17 102.2(5) . .
O3 Mn1 O17 82.6(4) . .
O13 Mn1 W10 131.0(3) 3_745 .
O27 Mn1 W10 86.8(4) 3_745 .
O14 Mn1 W10 37.4(2) 3_745 .
O35 Mn1 W10 143.1(4) . .
O3 Mn1 W10 83.4(4) . .
O17 Mn1 W10 41.0(3) . .
O13 Mn1 W10 87.7(3) 3_745 3_745
O27 Mn1 W10 130.3(3) 3_745 3_745
O14 Mn1 W10 37.2(2) 3_745 3_745
O35 Mn1 W10 136.4(3) . 3_745
O3 Mn1 W10 41.8(4) . 3_745
O17 Mn1 W10 84.3(3) . 3_745
W10 Mn1 W10 58.33(4) . 3_745
W3 O1 W7 156.5(6) . .
W3 O2 Na5 140.3(7) . 3_745
W6 O3 Mn1 124.4(7) . .
W6 O3 Zn2 136.8(7) . 3_745
Mn1 O3 Zn2 96.5(4) . 3_745
W6 O3 W10 136.8(7) . 3_745
Mn1 O3 W10 96.5(4) . 3_745
Zn2 O3 W10 0.00(3) 3_745 3_745
W1 O4 W4 112.1(4) . .
W1 O4 Na3 127.9(5) . .
W4 O4 Na3 118.2(4) . .
W10 O5 W3 145.9(6) . 3_745
W4 O7 W8 111.1(4) . .
W4 O7 Na6 133.4(7) . .
W8 O7 Na6 113.3(7) . .
W1 O9 W8 113.8(5) . .
W9 O11 W7 111.7(5) . .
W1 O12 Na2 139.6(6) . .
W9 O13 Mn1 134.9(8) . 3_745
Zn1 O14 Zn2 114.9(4) . 3_745
Zn1 O14 W10 114.9(4) . 3_745
Zn2 O14 W10 0.00(6) 3_745 3_745
Zn1 O14 W10 113.6(4) . .
Zn2 O14 W10 102.9(4) 3_745 .
W10 O14 W10 102.9(4) 3_745 .
Zn1 O14 Mn1 116.9(4) . 3_745
Zn2 O14 Mn1 103.0(4) 3_745 3_745
W10 O14 Mn1 103.0(4) 3_745 3_745
W10 O14 Mn1 103.8(4) . 3_745
W5 O15 W6 113.7(5) . .
W2 O16 W7 113.4(5) . .
W1 O17 W10 135.8(6) . .
W1 O17 Mn1 126.1(6) . .
W10 O17 Mn1 95.8(5) . .
W8 O18 W2 154.3(6) . .
W10 O19 W4 145.1(5) . .
W6 O20 W3 112.6(5) . .
Zn1 O21 W4 116.0(4) . .
Zn1 O21 W8 122.2(4) . .
W4 O21 W8 98.0(3) . .
Zn1 O21 W1 120.5(4) . .
W4 O21 W1 97.1(3) . .
W8 O21 W1 97.9(3) . .
W8 O22 W5 146.7(6) . .
Zn1 O23 W9 119.0(5) . .
Zn1 O23 W7 117.1(5) . .
W9 O23 W7 97.9(4) . .
Zn1 O23 W2 121.3(5) . .
W9 O23 W2 98.3(4) . .
W7 O23 W2 98.6(4) . .
Zn1 O24 W6 119.3(4) . .
Zn1 O24 W3 116.9(4) . .
W6 O24 W3 98.1(3) . .
Zn1 O24 W5 122.8(4) . .
W6 O24 W5 98.0(4) . .
W3 O24 W5 96.7(3) . .
W2 O25 W9 113.6(5) . .
W7 O27 Mn1 135.9(7) . 3_745
W6 O28 W1 154.3(6) . .
W5 O29 W3 112.1(5) . .
W5 O31 W2 156.0(6) . .
W4 O32 W9 154.0(6) . .
W5 O33 Na4 143.3(6) . 4_556
Mn1 O35 Na2 127.7(6) . .
O47 Na1 O36 171.5(7) . .
O47 Na1 O40 95.4(6) . .
O36 Na1 O40 78.9(5) . .
O47 Na1 O37 98.1(6) . .
O36 Na1 O37 88.9(5) . .
O40 Na1 O37 162.0(5) . .
O47 Na1 O51 83.2(9) . .
O36 Na1 O51 102.1(8) . .
O40 Na1 O51 83.1(7) . .
O37 Na1 O51 86.6(7) . .
O47 Na1 O39 86.1(7) . .
O36 Na1 O39 89.3(5) . .
O40 Na1 O39 104.3(5) . .
O37 Na1 O39 88.6(5) . .
O51 Na1 O39 167.6(8) . .
O47 Na1 Na3 94.6(5) . .
O36 Na1 Na3 86.8(4) . .
O40 Na1 Na3 145.3(4) . .
O37 Na1 Na3 45.1(4) . .
O51 Na1 Na3 131.1(7) . .
O39 Na1 Na3 43.5(3) . .
O47 Na1 Na6 39.2(7) . .
O36 Na1 Na6 148.8(5) . .
O40 Na1 Na6 111.2(5) . .
O37 Na1 Na6 73.2(5) . .
O51 Na1 Na6 52.7(7) . .
O39 Na1 Na6 114.9(5) . .
Na3 Na1 Na6 97.4(4) . .
O47 Na1 Na4 133.7(5) . 2_754
O36 Na1 Na4 44.0(3) . 2_754
O40 Na1 Na4 43.4(3) . 2_754
O37 Na1 Na4 119.3(4) . 2_754
O51 Na1 Na4 73.4(7) . 2_754
O39 Na1 Na4 118.8(4) . 2_754
Na3 Na1 Na4 130.8(3) . 2_754
Na6 Na1 Na4 124.6(4) . 2_754
O48 Na2 O41 98.9(6) . .
O48 Na2 O49 103.8(8) . .
O41 Na2 O49 151.7(7) . .
O48 Na2 O12 97.1(6) . .
O41 Na2 O12 99.6(5) . .
O49 Na2 O12 94.1(6) . .
O48 Na2 O43 83.8(7) . .
O41 Na2 O43 80.0(5) . .
O49 Na2 O43 85.9(6) . .
O12 Na2 O43 179.0(6) . .
O48 Na2 O35 173.0(6) . .
O41 Na2 O35 74.1(4) . .
O49 Na2 O35 82.7(7) . .
O12 Na2 O35 84.7(5) . .
O43 Na2 O35 94.4(5) . .
O48 Na2 Na4 95.4(5) . .
O41 Na2 Na4 37.9(4) . .
O49 Na2 Na4 122.1(6) . .
O12 Na2 Na4 137.3(4) . .
O43 Na2 Na4 42.3(4) . .
O35 Na2 Na4 78.9(3) . .
O38 Na3 O39 101.0(5) . .
O38 Na3 O45 82.7(5) . .
O39 Na3 O45 172.7(6) . .
O38 Na3 O42 82.4(5) . .
O39 Na3 O42 93.8(5) . .
O45 Na3 O42 80.4(5) . .
O38 Na3 O37 168.6(5) . .
O39 Na3 O37 90.2(5) . .
O45 Na3 O37 85.9(5) . .
O42 Na3 O37 94.7(5) . .
O38 Na3 O4 93.4(4) . .
O39 Na3 O4 84.4(4) . .
O45 Na3 O4 101.8(5) . .
O42 Na3 O4 175.0(5) . .
O37 Na3 O4 90.0(4) . .
O38 Na3 Na5 52.1(4) . .
O39 Na3 Na5 130.5(4) . .
O45 Na3 Na5 47.5(4) . .
O42 Na3 Na5 47.8(3) . .
O37 Na3 Na5 118.2(4) . .
O4 Na3 Na5 130.8(4) . .
O38 Na3 Na1 146.5(4) . .
O39 Na3 Na1 45.8(4) . .
O45 Na3 Na1 129.7(5) . .
O42 Na3 Na1 94.0(4) . .
O37 Na3 Na1 44.4(3) . .
O4 Na3 Na1 88.0(3) . .
Na5 Na3 Na1 140.7(3) . .
O44 Na4 O33 79.8(5) . 4_655
O44 Na4 O41 163.0(6) . .
O33 Na4 O41 102.4(5) 4_655 .
O44 Na4 O40 116.5(6) . 2_744
O33 Na4 O40 80.2(4) 4_655 2_744
O41 Na4 O40 80.3(4) . 2_744
O44 Na4 O46 87.7(6) . .
O33 Na4 O46 149.5(5) 4_655 .
O41 Na4 O46 82.1(5) . .
O40 Na4 O46 130.0(5) 2_744 .
O44 Na4 O36 78.9(5) . 2_744
O33 Na4 O36 131.0(5) 4_655 2_744
O41 Na4 O36 110.4(5) . 2_744
O40 Na4 O36 71.0(4) 2_744 2_744
O46 Na4 O36 72.2(5) . 2_744
O44 Na4 O43 90.4(5) . .
O33 Na4 O43 76.7(5) 4_655 .
O41 Na4 O43 74.0(5) . .
O40 Na4 O43 140.5(5) 2_744 .
O46 Na4 O43 75.6(5) . .
O36 Na4 O43 146.4(5) 2_744 .
O44 Na4 Na1 83.9(4) . 2_744
O33 Na4 Na1 95.7(4) 4_655 2_744
O41 Na4 Na1 112.3(4) . 2_744
O40 Na4 Na1 39.7(3) 2_744 2_744
O46 Na4 Na1 110.6(4) . 2_744
O36 Na4 Na1 38.5(3) 2_744 2_744
O43 Na4 Na1 171.3(4) . 2_744
O44 Na4 Na2 128.8(5) . .
O33 Na4 Na2 93.0(4) 4_655 .
O41 Na4 Na2 34.9(3) . .
O40 Na4 Na2 111.9(4) 2_744 .
O46 Na4 Na2 73.3(4) . .
O36 Na4 Na2 134.1(4) 2_744 .
O43 Na4 Na2 39.3(3) . .
Na1 Na4 Na2 147.2(3) 2_744 .
O45 Na5 O2 85.0(6) . 3_745
O45 Na5 O54 162.7(14) . .
O2 Na5 O54 93.6(12) 3_745 .
O45 Na5 O42 81.4(5) . .
O2 Na5 O42 162.0(5) 3_745 .
O54 Na5 O42 96.0(12) . .
O45 Na5 O50 83.3(7) . .
O2 Na5 O50 108.0(6) 3_745 .
O54 Na5 O50 113.4(14) . .
O42 Na5 O50 82.1(6) . .
O45 Na5 O38 78.6(5) . .
O2 Na5 O38 87.0(5) 3_745 .
O54 Na5 O38 84.1(14) . .
O42 Na5 O38 78.8(5) . .
O50 Na5 O38 155.4(7) . .
O45 Na5 Na3 47.8(4) . .
O2 Na5 Na3 113.2(4) 3_745 .
O54 Na5 Na3 118.5(14) . .
O42 Na5 Na3 48.8(3) . .
O50 Na5 Na3 109.1(6) . .
O38 Na5 Na3 46.4(3) . .
O47 Na6 O52 107.5(11) . .
O47 Na6 O53 141.4(13) . .
O52 Na6 O53 108.7(14) . .
O47 Na6 O7 81.0(7) . .
O52 Na6 O7 122.2(12) . .
O53 Na6 O7 90.7(11) . .
O47 Na6 O51 76.2(9) . .
O52 Na6 O51 96.0(10) . .
O53 Na6 O51 87.2(10) . .
O7 Na6 O51 140.1(10) . .
O47 Na6 Na1 40.3(6) . .
O52 Na6 Na1 124.2(10) . .
O53 Na6 Na1 105.8(10) . .
O7 Na6 Na1 99.4(7) . .
O51 Na6 Na1 43.8(5) . .
O47 Na6 W8 71.6(6) . .
O52 Na6 W8 97.3(10) . .
O53 Na6 W8 115.9(10) . .
O7 Na6 W8 29.6(3) . .
O51 Na6 W8 147.6(8) . .
Na1 Na6 W8 105.3(5) . .
Na1 O36 Na4 97.5(5) . 2_754
Na1 O37 Na3 90.4(5) . .
Na3 O38 Na5 81.5(4) . .
Na3 O39 Na1 90.7(5) . .
Na1 O40 Na4 96.9(5) . 2_754
Na2 O41 Na4 107.2(6) . .
Na5 O42 Na3 83.3(4) . .
Na2 O43 Na4 98.5(5) . .
Na5 O45 Na3 84.7(5) . .
Na6 O47 Na1 100.5(10) . .
Na1 O51 Na6 83.5(8) . .

loop_
_geom_bond_atom_site_label_1
_geom_bond_atom_site_label_2
_geom_bond_distance
_geom_bond_site_symmetry_2
W1 O12 1.735(11) .
W1 O17 1.900(12) .
W1 O4 1.920(9) .
W1 O28 1.944(9) .
W1 O9 1.956(10) .
W1 O21 2.187(9) .
W2 O26 1.743(10) .
W2 O25 1.858(10) .
W2 O16 1.872(11) .
W2 O31 1.951(9) .
W2 O18 1.967(10) .
W2 O23 2.237(9) .
W3 O2 1.725(11) .
W3 O1 1.905(11) .
W3 O5 1.928(9) 3_745
W3 O20 1.953(11) .
W3 O29 1.982(10) .
W3 O24 2.166(9) .
W4 O10 1.727(10) .
W4 O32 1.871(10) .
W4 O19 1.921(10) .
W4 O7 1.963(9) .
W4 O4 1.995(10) .
W4 O21 2.146(9) .
W5 O33 1.733(10) .
W5 O31 1.879(10) .
W5 O15 1.933(10) .
W5 O22 1.946(11) .
W5 O29 1.963(10) .
W5 O24 2.214(9) .
W6 O34 1.747(11) .
W6 O3 1.889(11) .
W6 O28 1.912(9) .
W6 O20 1.954(10) .
W6 O15 1.988(10) .
W6 O24 2.136(9) .
W7 O8 1.739(11) .
W7 O27 1.772(11) .
W7 O1 1.907(11) .
W7 O11 1.988(11) .
W7 O16 2.107(11) .
W7 O23 2.153(10) .
W7 W9 3.2355(9) .
W8 O30 1.732(10) .
W8 O18 1.869(10) .
W8 O22 1.918(10) .
W8 O9 1.972(11) .
W8 O7 1.994(10) .
W8 O21 2.176(8) .
W8 Na6 3.708(17) .
W9 O6 1.729(13) .
W9 O13 1.780(11) .
W9 O11 1.921(11) .
W9 O32 1.961(10) .
W9 O25 2.095(10) .
W9 O23 2.138(10) .
W10 O5 1.879(9) .
W10 O19 1.900(10) .
W10 O14 1.994(9) 3_745
W10 O14 2.013(8) .
W10 O17 2.109(13) .
W10 O3 2.169(14) 3_745
W10 W10 3.1338(15) 3_745
W10 Zn2 3.1338(15) 3_745
W10 Mn1 3.199(2) .
W10 Mn1 3.2312(19) 3_745
Zn1 O24 1.923(9) .
Zn1 O23 1.923(9) .
Zn1 O21 1.933(8) .
Zn1 O14 1.951(9) .
Mn1 O13 2.083(15) 3_745
Mn1 O27 2.091(12) 3_745
Mn1 O14 2.091(10) 3_745
Mn1 O35 2.156(12) .
Mn1 O3 2.161(11) .
Mn1 O17 2.203(11) .
Mn1 W10 3.2312(19) 3_745
O2 Na5 2.385(14) 3_745
O3 Zn2 2.169(14) 3_745
O3 W10 2.169(14) 3_745
O4 Na3 2.487(11) .
O5 W3 1.928(9) 3_745
O7 Na6 2.435(19) .
O12 Na2 2.430(13) .
O13 Mn1 2.083(15) 3_745
O14 Zn2 1.994(9) 3_745
O14 W10 1.994(9) 3_745
O14 Mn1 2.091(10) 3_745
O27 Mn1 2.091(12) 3_745
O33 Na4 2.454(13) 4_556
O35 Na2 2.604(14) .
Na1 O47 2.292(16) .
Na1 O36 2.338(13) .
Na1 O40 2.395(15) .
Na1 O37 2.416(14) .
Na1 O51 2.430(19) .
Na1 O39 2.476(15) .
Na1 Na3 3.451(10) .
Na1 Na6 3.49(2) .
Na1 Na4 3.722(11) 2_754
Na2 O48 2.284(17) .
Na2 O41 2.310(14) .
Na2 O49 2.347(19) .
Na2 O43 2.469(15) .
Na2 Na4 3.858(11) .
Na3 O38 2.357(15) .
Na3 O39 2.376(15) .
Na3 O45 2.396(15) .
Na3 O42 2.442(13) .
Na3 O37 2.446(15) .
Na3 Na5 3.222(10) .
Na4 O44 2.357(16) .
Na4 O33 2.454(13) 4_655
Na4 O41 2.481(16) .
Na4 O40 2.575(15) 2_744
Na4 O46 2.604(17) .
Na4 O36 2.608(14) 2_744
Na4 O43 2.623(17) .
Na4 Na1 3.723(11) 2_744
Na5 O45 2.384(16) .
Na5 O2 2.385(14) 3_745
Na5 O54 2.37(4) .
Na5 O42 2.405(13) .
Na5 O50 2.54(2) .
Na5 O38 2.570(15) .
Na6 O47 2.24(3) .
Na6 O52 2.40(4) .
Na6 O53 2.40(4) .
Na6 O51 2.79(3) .
O36 Na4 2.608(14) 2_754
O40 Na4 2.574(15) 2_754
